data_7061456
loop_
_publ_author_name
'Wu, Zhan'
'Cui, Shu'
'Zhao, Zhenqin'
'He, Bingling'
'Li, Xiu-Ling'

_publ_section_title
;
 Photophysical properties of homobimetallic Cu(i)--Cu(i) and
 heterobimetallic Cu(i)--Ag(i) complexes of
 2-(6-bromo-2-pyridyl)-1H-imidazo[4,5-f][1,10]phenanthroline
;
_journal_issue 18
_journal_name_full 'New Journal of Chemistry'
_journal_page_first 8881
_journal_page_last 8891
_journal_paper_doi 10.1039/D2NJ00774F
_journal_volume 46
_journal_year 2022
_chemical_formula_moiety 'C96 H73 Br Cu2 N5 O2 P4, Cl O4, 2(C H2 Cl2), 2(C H4 O), 2(H2O)'
_chemical_formula_sum 'C100 H89 Br Cl5 Cu2 N5 O10 P4'
_chemical_formula_weight 2028.96
_space_group_crystal_system monoclinic
_space_group_IT_number 7
_space_group_name_Hall 'P -2yc'
_space_group_name_H-M_alt 'P 1 c 1'
_atom_sites_solution_hydrogens mixed
_audit_creation_date 2022-03-29
_audit_creation_method
;
Olex2 1.2-beta
(compiled 2018.05.29 svn.r3508 for OlexSys, GUI svn.r5506)
;
_audit_update_record
;
2022-04-04 deposited with the CCDC.	2022-04-06 downloaded from the CCDC.
;
_cell_angle_alpha 90
_cell_angle_beta 96.5600(10)
_cell_angle_gamma 90
_cell_formula_units_Z 2
_cell_length_a 13.8873(11)
_cell_length_b 10.6708(8)
_cell_length_c 31.655(2)
_cell_measurement_reflns_used 9897
_cell_measurement_temperature 150(2)
_cell_measurement_theta_max 28.727
_cell_measurement_theta_min 2.307
_cell_volume 4660.2(6)
_computing_molecular_graphics 'Olex2 (Dolomanov et al., 2009)'
_computing_publication_material 'Olex2 (Dolomanov et al., 2009)'
_computing_structure_refinement 'ShelXL (Sheldrick, 2015)'
_diffrn_ambient_temperature 150.0
_diffrn_measured_fraction_theta_full 0.995
_diffrn_measured_fraction_theta_max 0.995
_diffrn_measurement_device_type 'CCD area detector'
_diffrn_radiation_type MoK\a
_diffrn_radiation_wavelength 0.71073
_diffrn_reflns_av_R_equivalents 0.0203
_diffrn_reflns_av_unetI/netI 0.0486
_diffrn_reflns_Laue_measured_fraction_full 0.995
_diffrn_reflns_Laue_measured_fraction_max 0.995
_diffrn_reflns_limit_h_max 16
_diffrn_reflns_limit_h_min -11
_diffrn_reflns_limit_k_max 12
_diffrn_reflns_limit_k_min -12
_diffrn_reflns_limit_l_max 37
_diffrn_reflns_limit_l_min -37
_diffrn_reflns_number 22894
_diffrn_reflns_point_group_measured_fraction_full 0.996
_diffrn_reflns_point_group_measured_fraction_max 0.996
_diffrn_reflns_theta_full 25.000
_diffrn_reflns_theta_max 25.000
_diffrn_reflns_theta_min 2.724
_exptl_absorpt_coefficient_mu 1.155
_exptl_absorpt_correction_T_max 0.7458
_exptl_absorpt_correction_T_min 0.6111
_exptl_absorpt_correction_type multi-scan
_exptl_crystal_colour yellow
_exptl_crystal_density_diffrn 1.397
_exptl_crystal_description prism
_exptl_crystal_F_000 2008
_exptl_crystal_preparation Luminescent
_refine_diff_density_max 0.765
_refine_diff_density_min -0.734
_refine_diff_density_rms 0.050
_refine_ls_abs_structure_details
;
 Refined as an inversion twin.
;
_refine_ls_abs_structure_Flack 0.020(8)
_refine_ls_extinction_method none
_refine_ls_goodness_of_fit_ref 1.053
_refine_ls_hydrogen_treatment constr
_refine_ls_matrix_type full
_refine_ls_number_parameters 1109
_refine_ls_number_reflns 12211
_refine_ls_number_restraints 2
_refine_ls_restrained_S_all 1.053
_refine_ls_R_factor_all 0.0304
_refine_ls_R_factor_gt 0.0275
_refine_ls_shift/su_max 0.060
_refine_ls_shift/su_mean 0.002
_refine_ls_structure_factor_coef Fsqd
_refine_ls_weighting_details 'w=1/[\s^2^(Fo^2^)+(0.0343P)^2^+0.1846P] where P=(Fo^2^+2Fc^2^)/3'
_refine_ls_weighting_scheme calc
_refine_ls_wR_factor_gt 0.0693
_refine_ls_wR_factor_ref 0.0703
_reflns_Friedel_coverage 0.999
_reflns_Friedel_fraction_full 0.996
_reflns_Friedel_fraction_max 0.996
_reflns_number_gt 11457
_reflns_number_total 12211
_reflns_threshold_expression 'I > 2\s(I)'
_cod_data_source_file d2nj00774f2.cif
_cod_data_source_block 2b
_cod_depositor_comments 'Adding full bibliography for 7061454--7061457.cif.'
_cod_database_code 7061456
_shelx_shelxl_version_number 2014/7
_shelx_space_group_comment
;
The symmetry employed for this shelxl refinement is uniquely defined
by the following loop, which should always be used as a source of
symmetry information in preference to the above space-group names.
They are only intended as comments.
;
_olex2_refinement_description
;
1. Twinned data refinement
 Scales: 0.980(8)
 0.020(8)
2. Fixed Uiso
 At 1.2 times of:
  All C(H) groups, {H05A,H05B,H05C} of C05, All C(H,H) groups, All O(H) groups
 At 1.5 times of:
  {H78A,H78B,H78C} of C78, {H77A,H77B,H77C} of C77, {H38A,H38B,H38C} of C38,
  {H39A,H39B,H39C} of C39
3.a Riding coordinates:
 C05(H05A,H05B,H05C)
3.b Secondary CH2 refined with riding coordinates:
 C01(H01A,H01B), C02(H02A,H02B)
3.c Me refined with riding coordinates:
 C38(H38A,H38B,H38C), C39(H39A,H39B,H39C), C77(H77A,H77B,H77C), C78(H78A,H78B,
 H78C)
3.d Aromatic/amide H refined with riding coordinates:
 C1(H1), C2(H2), C3(H3), C8(H8), C9(H9), C10(H10), C15(H15), C16(H16),
 C17(H17), C20(H20), C21(H21), C22(H22), C23(H23), C24(H24), C26(H26), C27(H27),
  C28(H28), C29(H29), C30(H30), C32(H32), C33(H33), C34(H34), C41(H41),
 C42(H42), C43(H43), C47(H47), C48(H48), C49(H49), C50(H50), C51(H51), C53(H53),
  C54(H54), C55(H55), C56(H56), C57(H57), C59(H59), C60(H60), C61(H61),
 C62(H62), C63(H63), C65(H65), C66(H66), C67(H67), C68(H68), C69(H69), C71(H71),
  C72(H72), C73(H73), C80(H80), C81(H81), C82(H82), C86(H86), C87(H87),
 C88(H88), C89(H89), C90(H90), C92(H92), C93(H93), C94(H94), C95(H95), C96(H96)
3.e Tetrahedral OH refined with riding coordinates:
 O03(H03)
;
_platon_squeeze_void_probe_radius 1.20
_olex2_submission_special_instructions 'No special instructions were received'

loop_
_space_group_symop_operation_xyz
'x, y, z'
'x, -y, z+1/2'

loop_
_atom_site_label
_atom_site_type_symbol
_atom_site_fract_x
_atom_site_fract_y
_atom_site_fract_z
_atom_site_U_iso_or_equiv
_atom_site_adp_type
_atom_site_occupancy
_atom_site_site_symmetry_order
_atom_site_calc_flag
_atom_site_refinement_flags_posn
_atom_site_refinement_flags_adp
_atom_site_refinement_flags_occupancy
_atom_site_disorder_assembly
_atom_site_disorder_group
Br1 Br 0.80848(3) 1.51289(4) 0.38239(2) 0.03023(11) Uani 1 1 d . . . . .
Cu1 Cu 0.20375(3) 1.12666(4) 0.12822(2) 0.01954(11) Uani 1 1 d . . . . .
Cu2 Cu 0.60425(3) 1.36525(4) 0.32115(2) 0.01804(11) Uani 1 1 d . . . . .
Cl1 Cl 0.11758(7) 0.86449(9) 0.29246(4) 0.0302(2) Uani 1 1 d . . . . .
Cl2 Cl 0.00527(18) 1.2114(3) 0.37748(7) 0.1138(8) Uani 1 1 d . . . . .
Cl3 Cl -0.03148(19) 1.29313(19) 0.29126(8) 0.1010(7) Uani 1 1 d . . . . .
Cl4 Cl 0.30704(13) 1.72626(17) 0.46117(5) 0.0716(5) Uani 1 1 d . . . . .
Cl5 Cl 0.2958(2) 1.4735(2) 0.49130(7) 0.1101(8) Uani 1 1 d . . . . .
P1 P 0.17331(7) 0.94813(9) 0.09310(3) 0.0190(2) Uani 1 1 d . . . . .
P2 P 0.08138(7) 1.26578(10) 0.12816(3) 0.0209(2) Uani 1 1 d . . . . .
P3 P 0.64318(7) 1.19950(9) 0.36346(3) 0.0173(2) Uani 1 1 d . . . . .
P4 P 0.51119(7) 1.52285(9) 0.34317(3) 0.0197(2) Uani 1 1 d . . . . .
O1 O 0.04478(19) 1.1382(2) 0.04884(8) 0.0205(6) Uani 1 1 d . . . . .
O01B O 0.2102(2) 0.8403(3) 0.27887(14) 0.0542(10) Uani 1 1 d . . . . .
O01E O 0.0667(3) 0.9546(3) 0.26495(11) 0.0488(9) Uani 1 1 d . . . . .
O2 O 0.59390(18) 1.3949(2) 0.42166(8) 0.0191(5) Uani 1 1 d . . . . .
O03O O 0.1305(3) 0.9122(4) 0.33500(12) 0.0625(11) Uani 1 1 d . . . . .
O03 O 0.6886(3) 1.5934(4) 0.13798(11) 0.0496(9) Uani 1 1 d . . . . .
H03 H 0.6783 1.5357 0.1549 0.059 Uiso 1 1 calc R . . . .
O014 O 0.0622(2) 0.7511(3) 0.29129(12) 0.0475(9) Uani 1 1 d . . . . .
N1 N 0.3278(2) 1.2165(3) 0.11362(9) 0.0200(7) Uani 1 1 d . . . . .
N2 N 0.2754(2) 1.1439(3) 0.18887(10) 0.0208(7) Uani 1 1 d . . . . .
N3 N 0.6176(2) 1.4109(3) 0.19193(10) 0.0218(7) Uani 1 1 d . . . . .
N4 N 0.5720(2) 1.3522(3) 0.25667(10) 0.0182(7) Uani 1 1 d . . . . .
N5 N 0.7277(2) 1.4642(3) 0.30044(10) 0.0180(7) Uani 1 1 d . . . . .
C1 C 0.3532(3) 1.2478(4) 0.07579(12) 0.0251(9) Uani 1 1 d . . . . .
H1 H 0.3104 1.2279 0.0511 0.030 Uiso 1 1 calc R . . . .
C01 C 0.0350(5) 1.1890(7) 0.3255(3) 0.091(3) Uani 1 1 d . . . . .
H01A H 0.1052 1.2033 0.3247 0.109 Uiso 1 1 calc R . . . .
H01B H 0.0200 1.1017 0.3163 0.109 Uiso 1 1 calc R . . . .
C2 C 0.4404(3) 1.3087(4) 0.07070(12) 0.0281(9) Uani 1 1 d . . . . .
H2 H 0.4577 1.3258 0.0431 0.034 Uiso 1 1 calc R . . . .
C02 C 0.3488(4) 1.5723(6) 0.45851(17) 0.0607(16) Uani 1 1 d . . . . .
H02A H 0.3355 1.5418 0.4289 0.073 Uiso 1 1 calc R . . . .
H02B H 0.4199 1.5711 0.4664 0.073 Uiso 1 1 calc R . . . .
C3 C 0.4999(3) 1.3429(4) 0.10580(12) 0.0232(9) Uani 1 1 d . . . . .
H3 H 0.5587 1.3857 0.1027 0.028 Uiso 1 1 calc R . . . .
C4 C 0.4757(3) 1.3158(4) 0.14636(11) 0.0188(8) Uani 1 1 d . . . . .
C5 C 0.5314(3) 1.3474(4) 0.18586(12) 0.0188(8) Uani 1 1 d . . . . .
C05 C 0.6769(5) 1.7076(6) 0.1569(3) 0.075(2) Uani 1 1 d . . . . .
H05A H 0.7378 1.7329 0.1804 0.090 Uiso 1 1 d R . . . .
H05B H 0.6179 1.7046 0.1776 0.090 Uiso 1 1 d R . . . .
H05C H 0.6765 1.7796 0.1330 0.090 Uiso 1 1 d R . . . .
C6 C 0.5027(3) 1.3120(3) 0.22496(11) 0.0179(8) Uani 1 1 d . . . . .
C7 C 0.4140(3) 1.2458(4) 0.22784(12) 0.0177(7) Uani 1 1 d . . . . .
C8 C 0.3780(3) 1.2129(4) 0.26616(12) 0.0234(8) Uani 1 1 d . . . . .
H8 H 0.4121 1.2359 0.2928 0.028 Uiso 1 1 calc R . . . .
C9 C 0.2928(3) 1.1471(4) 0.26438(13) 0.0272(10) Uani 1 1 d . . . . .
H9 H 0.2670 1.1247 0.2899 0.033 Uiso 1 1 calc R . . . .
C10 C 0.2441(3) 1.1131(4) 0.22494(12) 0.0257(9) Uani 1 1 d . . . . .
H10 H 0.1860 1.0659 0.2243 0.031 Uiso 1 1 calc R . . . .
C11 C 0.3588(3) 1.2109(3) 0.18973(11) 0.0179(8) Uani 1 1 d . . . . .
C12 C 0.3880(3) 1.2479(3) 0.14878(11) 0.0188(8) Uani 1 1 d . . . . .
C13 C 0.6374(3) 1.4100(4) 0.23504(11) 0.0185(8) Uani 1 1 d . . . . .
C14 C 0.7239(3) 1.4670(4) 0.25770(12) 0.0211(8) Uani 1 1 d . . . . .
C15 C 0.7959(3) 1.5234(4) 0.23729(13) 0.0277(9) Uani 1 1 d . . . . .
H15 H 0.7924 1.5218 0.2072 0.033 Uiso 1 1 calc R . . . .
C16 C 0.8723(3) 1.5815(4) 0.26098(14) 0.0331(10) Uani 1 1 d . . . . .
H16 H 0.9209 1.6225 0.2473 0.040 Uiso 1 1 calc R . . . .
C17 C 0.8779(3) 1.5800(4) 0.30475(13) 0.0264(9) Uani 1 1 d . . . . .
H17 H 0.9300 1.6186 0.3220 0.032 Uiso 1 1 calc R . . . .
C18 C 0.8035(3) 1.5192(4) 0.32236(12) 0.0220(8) Uani 1 1 d . . . . .
C19 C 0.2754(3) 0.8382(4) 0.09743(12) 0.0242(9) Uani 1 1 d . . . . .
C20 C 0.3663(4) 0.8862(5) 0.1084(2) 0.0612(17) Uani 1 1 d . . . . .
H20 H 0.3736 0.9734 0.1140 0.073 Uiso 1 1 calc R . . . .
C21 C 0.4476(4) 0.8105(6) 0.1114(3) 0.083(2) Uani 1 1 d . . . . .
H21 H 0.5102 0.8454 0.1186 0.099 Uiso 1 1 calc R . . . .
C22 C 0.4367(4) 0.6842(5) 0.10380(19) 0.0489(13) Uani 1 1 d . . . . .
H22 H 0.4923 0.6318 0.1050 0.059 Uiso 1 1 calc R . . . .
C23 C 0.3470(4) 0.6339(4) 0.09460(16) 0.0385(11) Uani 1 1 d . . . . .
H23 H 0.3397 0.5461 0.0904 0.046 Uiso 1 1 calc R . . . .
C24 C 0.2664(3) 0.7109(4) 0.09128(14) 0.0328(10) Uani 1 1 d . . . . .
H24 H 0.2038 0.6753 0.0847 0.039 Uiso 1 1 calc R . . . .
C25 C 0.0743(3) 0.8544(4) 0.10954(13) 0.0226(8) Uani 1 1 d . . . . .
C26 C 0.0865(3) 0.8061(4) 0.15069(14) 0.0337(10) Uani 1 1 d . . . . .
H26 H 0.1457 0.8203 0.1682 0.040 Uiso 1 1 calc R . . . .
C27 C 0.0141(4) 0.7379(5) 0.16639(17) 0.0447(13) Uani 1 1 d . . . . .
H27 H 0.0237 0.7047 0.1944 0.054 Uiso 1 1 calc R . . . .
C28 C -0.0719(4) 0.7184(5) 0.1413(2) 0.0519(14) Uani 1 1 d . . . . .
H28 H -0.1216 0.6700 0.1516 0.062 Uiso 1 1 calc R . . . .
C29 C -0.0859(4) 0.7689(5) 0.10120(17) 0.0429(12) Uani 1 1 d . . . . .
H29 H -0.1464 0.7577 0.0844 0.051 Uiso 1 1 calc R . . . .
C30 C -0.0138(3) 0.8355(4) 0.08498(14) 0.0315(10) Uani 1 1 d . . . . .
H30 H -0.0243 0.8686 0.0570 0.038 Uiso 1 1 calc R . . . .
C31 C 0.1454(3) 0.9672(4) 0.03540(12) 0.0229(8) Uani 1 1 d . . . . .
C32 C 0.1858(3) 0.8937(4) 0.00575(14) 0.0337(10) Uani 1 1 d . . . . .
H32 H 0.2237 0.8227 0.0151 0.040 Uiso 1 1 calc R . . . .
C33 C 0.1716(4) 0.9224(5) -0.03707(14) 0.0415(12) Uani 1 1 d . . . . .
H33 H 0.1991 0.8703 -0.0569 0.050 Uiso 1 1 calc R . . . .
C34 C 0.1177(4) 1.0264(5) -0.05141(14) 0.0376(11) Uani 1 1 d . . . . .
H34 H 0.1109 1.0468 -0.0808 0.045 Uiso 1 1 calc R . . . .
C35 C 0.0734(3) 1.1013(4) -0.02323(13) 0.0259(9) Uani 1 1 d . . . . .
C36 C 0.0882(3) 1.0693(4) 0.01953(12) 0.0220(8) Uani 1 1 d . . . . .
C37 C 0.0100(3) 1.2145(4) -0.03604(12) 0.0263(9) Uani 1 1 d . . . . .
C38 C -0.0972(3) 1.1720(5) -0.03932(14) 0.0342(10) Uani 1 1 d . . . . .
H38A H -0.1396 1.2434 -0.0476 0.051 Uiso 1 1 calc R . . . .
H38B H -0.1085 1.1058 -0.0608 0.051 Uiso 1 1 calc R . . . .
H38C H -0.1115 1.1398 -0.0117 0.051 Uiso 1 1 calc R . . . .
C39 C 0.0311(3) 1.2683(5) -0.07935(13) 0.0365(11) Uani 1 1 d . . . . .
H39A H -0.0109 1.3408 -0.0866 0.055 Uiso 1 1 calc R . . . .
H39B H 0.0991 1.2944 -0.0775 0.055 Uiso 1 1 calc R . . . .
H39C H 0.0185 1.2040 -0.1014 0.055 Uiso 1 1 calc R . . . .
C40 C 0.0272(3) 1.3108(4) -0.00013(12) 0.0249(9) Uani 1 1 d . . . . .
C41 C 0.0256(3) 1.4413(4) -0.00557(14) 0.0296(9) Uani 1 1 d . . . . .
H41 H 0.0170 1.4757 -0.0334 0.036 Uiso 1 1 calc R . . . .
C42 C 0.0365(3) 1.5197(4) 0.02895(14) 0.0323(10) Uani 1 1 d . . . . .
H42 H 0.0353 1.6078 0.0245 0.039 Uiso 1 1 calc R . . . .
C43 C 0.0490(3) 1.4738(4) 0.07012(14) 0.0282(9) Uani 1 1 d . . . . .
H43 H 0.0554 1.5299 0.0936 0.034 Uiso 1 1 calc R . . . .
C44 C 0.0523(3) 1.3439(4) 0.07696(12) 0.0219(8) Uani 1 1 d . . . . .
C45 C 0.0418(3) 1.2671(4) 0.04098(12) 0.0198(8) Uani 1 1 d . . . . .
C46 C -0.0362(3) 1.2152(4) 0.14266(12) 0.0271(9) Uani 1 1 d . . . . .
C47 C -0.1179(3) 1.2909(5) 0.13554(14) 0.0370(11) Uani 1 1 d . . . . .
H47 H -0.1150 1.3673 0.1203 0.044 Uiso 1 1 calc R . . . .
C48 C -0.2038(4) 1.2549(6) 0.15061(17) 0.0490(14) Uani 1 1 d . . . . .
H48 H -0.2587 1.3086 0.1470 0.059 Uiso 1 1 calc R . . . .
C49 C -0.2092(4) 1.1405(6) 0.17091(18) 0.0547(15) Uani 1 1 d . . . . .
H49 H -0.2684 1.1147 0.1805 0.066 Uiso 1 1 calc R . . . .
C50 C -0.1281(4) 1.0633(6) 0.17726(16) 0.0496(14) Uani 1 1 d . . . . .
H50 H -0.1318 0.9847 0.1911 0.060 Uiso 1 1 calc R . . . .
C51 C -0.0422(4) 1.1016(4) 0.16329(14) 0.0348(10) Uani 1 1 d . . . . .
H51 H 0.0134 1.0494 0.1679 0.042 Uiso 1 1 calc R . . . .
C52 C 0.1177(3) 1.3901(4) 0.16631(13) 0.0279(9) Uani 1 1 d . . . . .
C53 C 0.1989(3) 1.4603(4) 0.15984(14) 0.0290(9) Uani 1 1 d . . . . .
H53 H 0.2283 1.4504 0.1344 0.035 Uiso 1 1 calc R . . . .
C54 C 0.2371(3) 1.5446(4) 0.19044(16) 0.0380(11) Uani 1 1 d . . . . .
H54 H 0.2921 1.5933 0.1856 0.046 Uiso 1 1 calc R . . . .
C55 C 0.1964(3) 1.5588(5) 0.22777(16) 0.0412(12) Uani 1 1 d . . . . .
H55 H 0.2230 1.6172 0.2486 0.049 Uiso 1 1 calc R . . . .
C56 C 0.1174(4) 1.4881(5) 0.23472(15) 0.0412(12) Uani 1 1 d . . . . .
H56 H 0.0899 1.4967 0.2607 0.049 Uiso 1 1 calc R . . . .
C57 C 0.0768(3) 1.4035(4) 0.20393(14) 0.0340(10) Uani 1 1 d . . . . .
H57 H 0.0215 1.3555 0.2088 0.041 Uiso 1 1 calc R . . . .
C58 C 0.7190(3) 1.0807(4) 0.34265(12) 0.0201(8) Uani 1 1 d . . . . .
C59 C 0.7645(3) 1.1111(4) 0.30680(13) 0.0274(9) Uani 1 1 d . . . . .
H59 H 0.7514 1.1890 0.2928 0.033 Uiso 1 1 calc R . . . .
C60 C 0.8288(3) 1.0271(4) 0.29181(15) 0.0362(11) Uani 1 1 d . . . . .
H60 H 0.8599 1.0482 0.2675 0.043 Uiso 1 1 calc R . . . .
C61 C 0.8481(3) 0.9147(4) 0.31143(15) 0.0329(10) Uani 1 1 d . . . . .
H61 H 0.8930 0.8586 0.3010 0.040 Uiso 1 1 calc R . . . .
C62 C 0.8023(3) 0.8818(4) 0.34659(14) 0.0274(9) Uani 1 1 d . . . . .
H62 H 0.8157 0.8033 0.3602 0.033 Uiso 1 1 calc R . . . .
C63 C 0.7370(3) 0.9640(4) 0.36171(13) 0.0239(9) Uani 1 1 d . . . . .
H63 H 0.7043 0.9407 0.3853 0.029 Uiso 1 1 calc R . . . .
C64 C 0.5380(3) 1.1092(4) 0.37683(13) 0.0223(8) Uani 1 1 d . . . . .
C65 C 0.5024(3) 1.1151(4) 0.41617(14) 0.0307(10) Uani 1 1 d . . . . .
H65 H 0.5371 1.1602 0.4389 0.037 Uiso 1 1 calc R . . . .
C66 C 0.4167(4) 1.0552(5) 0.42209(16) 0.0422(12) Uani 1 1 d . . . . .
H66 H 0.3926 1.0601 0.4489 0.051 Uiso 1 1 calc R . . . .
C67 C 0.3658(4) 0.9885(4) 0.38948(19) 0.0448(13) Uani 1 1 d . . . . .
H67 H 0.3066 0.9484 0.3938 0.054 Uiso 1 1 calc R . . . .
C68 C 0.4007(3) 0.9804(4) 0.35082(16) 0.0362(11) Uani 1 1 d . . . . .
H68 H 0.3661 0.9338 0.3284 0.043 Uiso 1 1 calc R . . . .
C69 C 0.4870(3) 1.0403(4) 0.34420(14) 0.0296(9) Uani 1 1 d . . . . .
H69 H 0.5110 1.0341 0.3174 0.036 Uiso 1 1 calc R . . . .
C70 C 0.7111(3) 1.2370(4) 0.41536(12) 0.0214(8) Uani 1 1 d . . . . .
C71 C 0.8003(3) 1.1834(4) 0.43038(14) 0.0303(10) Uani 1 1 d . . . . .
H71 H 0.8255 1.1161 0.4153 0.036 Uiso 1 1 calc R . . . .
C72 C 0.8518(3) 1.2286(4) 0.46728(14) 0.0375(11) Uani 1 1 d . . . . .
H72 H 0.9131 1.1931 0.4769 0.045 Uiso 1 1 calc R . . . .
C73 C 0.8160(3) 1.3242(4) 0.49043(13) 0.0329(10) Uani 1 1 d . . . . .
H73 H 0.8522 1.3528 0.5159 0.039 Uiso 1 1 calc R . . . .
C74 C 0.7267(3) 1.3788(4) 0.47656(12) 0.0229(9) Uani 1 1 d . . . . .
C75 C 0.6787(3) 1.3352(4) 0.43900(11) 0.0196(8) Uani 1 1 d . . . . .
C76 C 0.6773(3) 1.4803(4) 0.50084(12) 0.0267(9) Uani 1 1 d . . . . .
C77 C 0.5965(4) 1.4158(4) 0.52241(13) 0.0346(10) Uani 1 1 d . . . . .
H77A H 0.5513 1.3743 0.5008 0.052 Uiso 1 1 calc R . . . .
H77B H 0.6252 1.3535 0.5428 0.052 Uiso 1 1 calc R . . . .
H77C H 0.5616 1.4787 0.5373 0.052 Uiso 1 1 calc R . . . .
C78 C 0.7474(4) 1.5447(4) 0.53436(14) 0.0375(11) Uani 1 1 d . . . . .
H78A H 0.7749 1.4826 0.5552 0.056 Uiso 1 1 calc R . . . .
H78B H 0.7997 1.5840 0.5207 0.056 Uiso 1 1 calc R . . . .
H78C H 0.7129 1.6089 0.5488 0.056 Uiso 1 1 calc R . . . .
C79 C 0.6318(3) 1.5717(4) 0.46741(12) 0.0241(9) Uani 1 1 d . . . . .
C80 C 0.6248(3) 1.7010(4) 0.47312(12) 0.0295(10) Uani 1 1 d . . . . .
H80 H 0.6513 1.7377 0.4992 0.035 Uiso 1 1 calc R . . . .
C81 C 0.5795(4) 1.7763(4) 0.44107(14) 0.0368(11) Uani 1 1 d . . . . .
H81 H 0.5724 1.8635 0.4460 0.044 Uiso 1 1 calc R . . . .
C82 C 0.5449(3) 1.7262(4) 0.40222(13) 0.0309(10) Uani 1 1 d . . . . .
H82 H 0.5166 1.7799 0.3803 0.037 Uiso 1 1 calc R . . . .
C83 C 0.5508(3) 1.5974(4) 0.39456(11) 0.0216(8) Uani 1 1 d . . . . .
C84 C 0.5925(3) 1.5232(4) 0.42818(12) 0.0209(8) Uani 1 1 d . . . . .
C85 C 0.3829(3) 1.4959(4) 0.34942(12) 0.0226(8) Uani 1 1 d . . . . .
C86 C 0.3566(3) 1.3761(4) 0.36160(13) 0.0270(9) Uani 1 1 d . . . . .
H86 H 0.4032 1.3106 0.3642 0.032 Uiso 1 1 calc R . . . .
C87 C 0.2627(3) 1.3528(4) 0.36992(15) 0.0372(11) Uani 1 1 d . . . . .
H87 H 0.2456 1.2714 0.3786 0.045 Uiso 1 1 calc R . . . .
C88 C 0.1937(3) 1.4458(5) 0.36583(15) 0.0402(12) Uani 1 1 d . . . . .
H88 H 0.1292 1.4289 0.3714 0.048 Uiso 1 1 calc R . . . .
C89 C 0.2198(3) 1.5653(5) 0.35339(15) 0.0376(11) Uani 1 1 d . . . . .
H89 H 0.1725 1.6301 0.3504 0.045 Uiso 1 1 calc R . . . .
C90 C 0.3132(3) 1.5905(4) 0.34542(13) 0.0318(10) Uani 1 1 d . . . . .
H90 H 0.3303 1.6725 0.3372 0.038 Uiso 1 1 calc R . . . .
C91 C 0.5114(3) 1.6507(4) 0.30418(12) 0.0235(9) Uani 1 1 d . . . . .
C92 C 0.4392(4) 1.6608(5) 0.27031(15) 0.0425(12) Uani 1 1 d . . . . .
H92 H 0.3861 1.6041 0.2683 0.051 Uiso 1 1 calc R . . . .
C93 C 0.4429(4) 1.7508(6) 0.23966(18) 0.0556(15) Uani 1 1 d . . . . .
H93 H 0.3916 1.7582 0.2172 0.067 Uiso 1 1 calc R . . . .
C94 C 0.5219(4) 1.8312(5) 0.24160(15) 0.0429(12) Uani 1 1 d . . . . .
H94 H 0.5247 1.8943 0.2206 0.051 Uiso 1 1 calc R . . . .
C95 C 0.5961(3) 1.8192(4) 0.27402(13) 0.0316(10) Uani 1 1 d . . . . .
H95 H 0.6511 1.8726 0.2751 0.038 Uiso 1 1 calc R . . . .
C96 C 0.5907(3) 1.7295(4) 0.30501(13) 0.0260(9) Uani 1 1 d . . . . .
H96 H 0.6423 1.7217 0.3273 0.031 Uiso 1 1 calc R . . . .

loop_
_atom_site_aniso_label
_atom_site_aniso_U_11
_atom_site_aniso_U_22
_atom_site_aniso_U_33
_atom_site_aniso_U_23
_atom_site_aniso_U_13
_atom_site_aniso_U_12
Br1 0.0314(2) 0.0370(2) 0.02111(19) -0.00182(18) -0.00205(16) -0.01310(19)
Cu1 0.0184(2) 0.0213(2) 0.0179(2) -0.00156(19) -0.00222(18) -0.00137(19)
Cu2 0.0190(2) 0.0192(2) 0.0155(2) 0.00007(19) 0.00036(17) -0.00114(19)
Cl1 0.0254(5) 0.0245(5) 0.0412(6) 0.0003(4) 0.0062(4) -0.0024(4)
Cl2 0.1079(17) 0.138(2) 0.0943(15) 0.0238(14) 0.0049(13) -0.0544(15)
Cl3 0.1217(18) 0.0696(12) 0.1168(16) 0.0248(12) 0.0357(14) -0.0167(12)
Cl4 0.0891(12) 0.0839(12) 0.0396(7) -0.0030(7) -0.0024(7) 0.0089(9)
Cl5 0.162(2) 0.1042(16) 0.0686(12) 0.0090(11) 0.0325(14) -0.0359(15)
P1 0.0184(5) 0.0194(5) 0.0186(5) -0.0008(4) -0.0001(4) 0.0003(4)
P2 0.0216(5) 0.0220(5) 0.0181(5) -0.0039(4) -0.0021(4) 0.0023(4)
P3 0.0180(5) 0.0169(5) 0.0165(4) -0.0010(4) -0.0007(4) -0.0004(4)
P4 0.0199(5) 0.0208(5) 0.0177(5) 0.0003(4) -0.0001(4) 0.0021(4)
O1 0.0231(14) 0.0213(14) 0.0171(13) -0.0023(11) 0.0016(11) 0.0014(11)
O01B 0.0319(19) 0.041(2) 0.092(3) -0.008(2) 0.0173(19) -0.0027(15)
O01E 0.049(2) 0.045(2) 0.054(2) 0.0169(17) 0.0115(17) 0.0103(17)
O2 0.0213(14) 0.0181(14) 0.0172(12) -0.0016(11) -0.0010(11) 0.0022(11)
O03O 0.075(3) 0.066(3) 0.045(2) -0.011(2) -0.002(2) 0.001(2)
O03 0.049(2) 0.059(2) 0.041(2) 0.0170(18) 0.0063(17) -0.0150(19)
O014 0.0290(17) 0.0318(18) 0.081(3) 0.0029(18) 0.0043(17) -0.0102(14)
N1 0.0198(16) 0.0229(18) 0.0167(15) -0.0018(13) 0.0003(13) -0.0020(13)
N2 0.0176(17) 0.0242(18) 0.0195(16) 0.0001(14) -0.0029(13) -0.0014(13)
N3 0.0204(17) 0.0259(18) 0.0188(16) 0.0004(14) 0.0007(13) -0.0029(14)
N4 0.0186(16) 0.0190(17) 0.0164(15) -0.0008(13) -0.0010(13) -0.0032(13)
N5 0.0160(16) 0.0174(17) 0.0202(16) -0.0013(13) -0.0004(13) -0.0011(13)
C1 0.028(2) 0.032(2) 0.0141(18) 0.0012(17) -0.0017(16) -0.0039(18)
C01 0.039(3) 0.074(5) 0.159(8) -0.051(5) 0.007(4) -0.003(3)
C2 0.034(2) 0.036(2) 0.0153(19) 0.0025(17) 0.0037(17) -0.0024(19)
C02 0.050(3) 0.098(5) 0.035(3) -0.007(3) 0.009(3) 0.002(3)
C3 0.023(2) 0.025(2) 0.022(2) 0.0020(17) 0.0028(16) -0.0016(16)
C4 0.0182(19) 0.0195(19) 0.0185(18) -0.0023(16) 0.0008(15) 0.0026(15)
C5 0.0146(19) 0.021(2) 0.0208(19) 0.0000(16) 0.0018(15) -0.0001(15)
C05 0.046(4) 0.063(4) 0.111(6) 0.031(4) -0.005(4) 0.005(3)
C6 0.0181(19) 0.0175(19) 0.0179(18) -0.0019(15) 0.0007(15) 0.0005(15)
C7 0.0189(18) 0.0179(18) 0.0164(17) 0.0001(14) 0.0022(14) 0.0000(15)
C8 0.024(2) 0.030(2) 0.0144(18) 0.0011(16) -0.0023(15) -0.0043(17)
C9 0.024(2) 0.040(3) 0.017(2) 0.0069(18) 0.0031(17) -0.0055(19)
C10 0.019(2) 0.034(2) 0.024(2) 0.0037(18) 0.0020(16) -0.0098(17)
C11 0.0149(18) 0.0171(19) 0.0214(19) 0.0013(15) 0.0006(15) -0.0001(15)
C12 0.0214(19) 0.018(2) 0.0163(18) -0.0011(15) 0.0007(15) 0.0016(15)
C13 0.0176(19) 0.020(2) 0.0181(18) 0.0011(15) 0.0040(15) -0.0012(15)
C14 0.022(2) 0.019(2) 0.023(2) 0.0014(16) 0.0036(16) 0.0001(16)
C15 0.024(2) 0.040(3) 0.020(2) 0.0015(18) 0.0023(17) -0.0087(18)
C16 0.026(2) 0.041(3) 0.033(2) 0.005(2) 0.0052(19) -0.012(2)
C17 0.020(2) 0.029(2) 0.029(2) -0.0030(18) 0.0010(17) -0.0065(17)
C18 0.023(2) 0.023(2) 0.0185(19) -0.0015(16) -0.0042(16) -0.0013(16)
C19 0.025(2) 0.024(2) 0.023(2) 0.0012(17) 0.0024(17) 0.0031(17)
C20 0.030(3) 0.036(3) 0.114(5) -0.011(3) -0.009(3) 0.006(2)
C21 0.029(3) 0.049(4) 0.163(7) -0.025(4) -0.020(4) 0.013(3)
C22 0.035(3) 0.036(3) 0.076(4) -0.005(3) 0.006(3) 0.014(2)
C23 0.039(3) 0.025(2) 0.052(3) 0.000(2) 0.011(2) 0.009(2)
C24 0.029(2) 0.028(2) 0.041(2) -0.003(2) 0.0015(19) 0.0039(19)
C25 0.023(2) 0.019(2) 0.026(2) -0.0030(17) 0.0050(17) 0.0032(16)
C26 0.029(2) 0.039(3) 0.034(2) 0.011(2) 0.0070(19) 0.009(2)
C27 0.036(3) 0.047(3) 0.054(3) 0.022(2) 0.016(2) 0.006(2)
C28 0.045(3) 0.039(3) 0.076(4) 0.007(3) 0.031(3) -0.002(2)
C29 0.030(2) 0.045(3) 0.053(3) -0.018(3) 0.003(2) -0.010(2)
C30 0.027(2) 0.040(3) 0.028(2) -0.0122(19) 0.0031(18) -0.0075(19)
C31 0.025(2) 0.025(2) 0.0181(19) -0.0008(16) 0.0013(16) -0.0014(17)
C32 0.035(2) 0.037(3) 0.030(2) -0.002(2) 0.0048(19) 0.013(2)
C33 0.055(3) 0.047(3) 0.024(2) -0.010(2) 0.008(2) 0.017(2)
C34 0.045(3) 0.044(3) 0.023(2) -0.001(2) 0.001(2) 0.010(2)
C35 0.028(2) 0.026(2) 0.023(2) -0.0009(18) 0.0001(17) -0.0016(18)
C36 0.022(2) 0.025(2) 0.0187(19) -0.0050(16) 0.0003(16) -0.0004(16)
C37 0.026(2) 0.034(2) 0.0181(19) -0.0008(17) -0.0012(16) 0.0061(18)
C38 0.032(2) 0.043(3) 0.026(2) 0.001(2) -0.0056(18) -0.002(2)
C39 0.042(3) 0.049(3) 0.018(2) 0.006(2) 0.0017(19) 0.012(2)
C40 0.016(2) 0.031(2) 0.027(2) 0.0013(18) 0.0002(16) 0.0031(17)
C41 0.029(2) 0.030(2) 0.029(2) 0.0077(19) -0.0017(18) -0.0010(18)
C42 0.032(2) 0.024(2) 0.039(3) 0.004(2) -0.003(2) -0.0010(18)
C43 0.026(2) 0.023(2) 0.033(2) -0.0052(18) -0.0063(18) 0.0029(17)
C44 0.0188(19) 0.024(2) 0.0221(19) 0.0003(16) 0.0003(16) 0.0003(16)
C45 0.0150(18) 0.020(2) 0.024(2) 0.0015(16) 0.0019(15) 0.0003(15)
C46 0.027(2) 0.033(2) 0.0210(19) -0.0077(18) 0.0029(17) 0.0000(18)
C47 0.030(2) 0.046(3) 0.035(2) -0.003(2) 0.004(2) 0.006(2)
C48 0.033(3) 0.065(4) 0.050(3) -0.008(3) 0.007(2) 0.012(3)
C49 0.033(3) 0.080(4) 0.056(3) -0.005(3) 0.024(3) -0.010(3)
C50 0.057(3) 0.056(3) 0.041(3) -0.006(2) 0.025(3) -0.014(3)
C51 0.042(3) 0.032(2) 0.032(2) -0.006(2) 0.014(2) 0.001(2)
C52 0.033(2) 0.025(2) 0.023(2) -0.0041(17) -0.0082(17) 0.0084(18)
C53 0.029(2) 0.025(2) 0.031(2) -0.0055(18) -0.0010(18) 0.0024(18)
C54 0.033(3) 0.028(2) 0.050(3) -0.014(2) -0.009(2) 0.003(2)
C55 0.035(3) 0.039(3) 0.045(3) -0.020(2) -0.012(2) 0.007(2)
C56 0.049(3) 0.046(3) 0.027(2) -0.016(2) -0.007(2) 0.017(2)
C57 0.033(2) 0.036(3) 0.032(2) -0.011(2) -0.0012(19) 0.004(2)
C58 0.0141(19) 0.020(2) 0.025(2) -0.0034(16) -0.0023(15) -0.0027(15)
C59 0.030(2) 0.027(2) 0.026(2) -0.0017(18) 0.0066(18) -0.0015(18)
C60 0.037(3) 0.036(3) 0.038(3) -0.004(2) 0.014(2) 0.001(2)
C61 0.025(2) 0.029(2) 0.045(3) -0.010(2) 0.007(2) 0.0036(18)
C62 0.027(2) 0.020(2) 0.032(2) -0.0059(17) -0.0080(18) 0.0039(17)
C63 0.024(2) 0.022(2) 0.026(2) -0.0020(17) 0.0016(17) -0.0013(16)
C64 0.020(2) 0.017(2) 0.029(2) 0.0041(17) -0.0006(16) 0.0000(15)
C65 0.034(2) 0.029(2) 0.030(2) 0.0060(18) 0.0064(19) -0.0006(18)
C66 0.043(3) 0.041(3) 0.045(3) 0.014(2) 0.018(2) -0.001(2)
C67 0.026(2) 0.032(3) 0.077(4) 0.021(3) 0.007(2) -0.002(2)
C68 0.027(2) 0.023(2) 0.055(3) 0.005(2) -0.010(2) -0.0020(18)
C69 0.023(2) 0.027(2) 0.037(2) 0.0047(19) -0.0047(18) 0.0011(17)
C70 0.023(2) 0.023(2) 0.0177(19) 0.0007(16) -0.0022(16) -0.0022(16)
C71 0.035(2) 0.026(2) 0.029(2) -0.0042(19) -0.0044(18) 0.0073(19)
C72 0.033(2) 0.041(3) 0.035(2) -0.001(2) -0.012(2) 0.014(2)
C73 0.041(3) 0.036(3) 0.019(2) -0.0046(19) -0.0123(18) 0.002(2)
C74 0.030(2) 0.023(2) 0.0150(19) 0.0006(16) 0.0010(16) -0.0001(17)
C75 0.0194(19) 0.023(2) 0.0154(18) 0.0034(16) -0.0004(15) -0.0013(16)
C76 0.037(2) 0.027(2) 0.0142(18) -0.0026(17) -0.0025(17) 0.0052(18)
C77 0.050(3) 0.033(3) 0.022(2) 0.0029(19) 0.007(2) 0.007(2)
C78 0.050(3) 0.032(3) 0.027(2) -0.009(2) -0.010(2) 0.003(2)
C79 0.027(2) 0.025(2) 0.0198(19) -0.0018(17) 0.0022(16) 0.0024(17)
C80 0.045(3) 0.027(2) 0.0151(19) -0.0108(17) -0.0024(18) -0.0007(19)
C81 0.057(3) 0.018(2) 0.035(2) -0.0056(19) 0.006(2) 0.007(2)
C82 0.039(3) 0.025(2) 0.028(2) -0.0017(18) 0.0010(19) 0.0103(19)
C83 0.025(2) 0.023(2) 0.0165(18) 0.0003(16) -0.0002(16) 0.0018(16)
C84 0.018(2) 0.022(2) 0.023(2) -0.0054(16) 0.0047(16) -0.0018(15)
C85 0.020(2) 0.027(2) 0.0195(19) -0.0005(16) 0.0006(16) 0.0041(16)
C86 0.026(2) 0.031(2) 0.024(2) -0.0031(17) 0.0019(17) 0.0031(17)
C87 0.039(3) 0.036(3) 0.037(3) 0.006(2) 0.008(2) -0.008(2)
C88 0.021(2) 0.059(3) 0.041(3) -0.005(2) 0.008(2) 0.000(2)
C89 0.026(2) 0.049(3) 0.038(2) 0.001(2) 0.0058(19) 0.010(2)
C90 0.029(2) 0.037(3) 0.030(2) 0.006(2) 0.0058(19) 0.008(2)
C91 0.024(2) 0.022(2) 0.024(2) 0.0009(16) 0.0017(17) 0.0025(16)
C92 0.039(3) 0.052(3) 0.034(2) 0.016(2) -0.010(2) -0.018(2)
C93 0.052(3) 0.066(4) 0.044(3) 0.027(3) -0.017(2) -0.018(3)
C94 0.055(3) 0.040(3) 0.032(2) 0.011(2) -0.004(2) -0.019(2)
C95 0.036(2) 0.026(2) 0.033(2) 0.0009(19) 0.004(2) -0.0096(19)
C96 0.029(2) 0.023(2) 0.025(2) 0.0008(17) -0.0042(17) -0.0001(17)

loop_
_atom_type_symbol
_atom_type_description
_atom_type_scat_dispersion_real
_atom_type_scat_dispersion_imag
_atom_type_scat_source
C C 0.0033 0.0016 'International Tables Vol C Tables 4.2.6.8 and 6.1.1.4'
H H 0.0000 0.0000 'International Tables Vol C Tables 4.2.6.8 and 6.1.1.4'
Br Br -0.2901 2.4595 'International Tables Vol C Tables 4.2.6.8 and 6.1.1.4'
Cl Cl 0.1484 0.1585 'International Tables Vol C Tables 4.2.6.8 and 6.1.1.4'
Cu Cu 0.3201 1.2651 'International Tables Vol C Tables 4.2.6.8 and 6.1.1.4'
N N 0.0061 0.0033 'International Tables Vol C Tables 4.2.6.8 and 6.1.1.4'
O O 0.0106 0.0060 'International Tables Vol C Tables 4.2.6.8 and 6.1.1.4'
P P 0.1023 0.0942 'International Tables Vol C Tables 4.2.6.8 and 6.1.1.4'

loop_
_geom_angle_atom_site_label_1
_geom_angle_atom_site_label_2
_geom_angle_atom_site_label_3
_geom_angle
_geom_angle_site_symmetry_1
_geom_angle_site_symmetry_3
_geom_angle_publ_flag
P1 Cu1 P2 117.61(4) . . ?
N1 Cu1 P1 113.64(9) . . ?
N1 Cu1 P2 109.95(9) . . ?
N2 Cu1 P1 125.80(10) . . ?
N2 Cu1 P2 103.00(9) . . ?
N2 Cu1 N1 80.87(12) . . ?
P3 Cu2 P4 120.33(4) . . ?
N4 Cu2 P3 123.50(9) . . ?
N4 Cu2 P4 106.77(10) . . ?
N4 Cu2 N5 79.79(12) . . ?
N5 Cu2 P3 114.65(9) . . ?
N5 Cu2 P4 103.17(9) . . ?
O01B Cl1 O01E 109.8(2) . . ?
O01B Cl1 O03O 109.1(3) . . ?
O01B Cl1 O014 109.9(2) . . ?
O01E Cl1 O03O 109.5(2) . . ?
O01E Cl1 O014 109.0(2) . . ?
O014 Cl1 O03O 109.5(3) . . ?
C19 P1 Cu1 114.20(14) . . ?
C25 P1 Cu1 115.72(13) . . ?
C25 P1 C19 103.27(18) . . ?
C25 P1 C31 105.34(18) . . ?
C31 P1 Cu1 114.19(13) . . ?
C31 P1 C19 102.64(18) . . ?
C44 P2 Cu1 113.04(13) . . ?
C44 P2 C46 104.14(18) . . ?
C46 P2 Cu1 119.99(15) . . ?
C52 P2 Cu1 109.05(14) . . ?
C52 P2 C44 105.76(19) . . ?
C52 P2 C46 103.64(19) . . ?
C58 P3 Cu2 116.27(13) . . ?
C58 P3 C64 103.08(17) . . ?
C58 P3 C70 102.45(18) . . ?
C64 P3 Cu2 113.96(13) . . ?
C64 P3 C70 104.35(18) . . ?
C70 P3 Cu2 115.10(13) . . ?
C83 P4 Cu2 117.89(13) . . ?
C83 P4 C91 104.46(18) . . ?
C85 P4 Cu2 120.55(13) . . ?
C85 P4 C83 99.66(18) . . ?
C85 P4 C91 105.32(18) . . ?
C91 P4 Cu2 107.32(13) . . ?
C36 O1 C45 114.3(3) . . ?
C84 O2 C75 114.7(3) . . ?
C05 O03 H03 109.5 . . ?
C1 N1 Cu1 129.2(3) . . ?
C1 N1 C12 118.3(3) . . ?
C12 N1 Cu1 112.5(2) . . ?
C10 N2 Cu1 127.9(3) . . ?
C10 N2 C11 118.8(3) . . ?
C11 N2 Cu1 112.6(2) . . ?
C13 N3 C5 102.2(3) . . ?
C6 N4 Cu2 143.6(2) . . ?
C13 N4 Cu2 113.1(2) . . ?
C13 N4 C6 103.1(3) . . ?
C14 N5 Cu2 111.8(2) . . ?
C18 N5 Cu2 131.4(2) . . ?
C18 N5 C14 116.9(3) . . ?
N1 C1 H1 118.6 . . ?
N1 C1 C2 122.9(4) . . ?
C2 C1 H1 118.6 . . ?
Cl2 C01 H01A 109.8 . . ?
Cl2 C01 H01B 109.8 . . ?
Cl3 C01 Cl2 109.3(4) . . ?
Cl3 C01 H01A 109.8 . . ?
Cl3 C01 H01B 109.8 . . ?
H01A C01 H01B 108.3 . . ?
C1 C2 H2 120.5 . . ?
C3 C2 C1 119.0(4) . . ?
C3 C2 H2 120.5 . . ?
Cl4 C02 H02A 109.1 . . ?
Cl4 C02 H02B 109.1 . . ?
Cl5 C02 Cl4 112.5(3) . . ?
Cl5 C02 H02A 109.1 . . ?
Cl5 C02 H02B 109.1 . . ?
H02A C02 H02B 107.8 . . ?
C2 C3 H3 119.7 . . ?
C2 C3 C4 120.7(4) . . ?
C4 C3 H3 119.7 . . ?
C3 C4 C5 126.3(4) . . ?
C3 C4 C12 116.9(3) . . ?
C12 C4 C5 116.9(3) . . ?
N3 C5 C4 127.9(3) . . ?
N3 C5 C6 110.1(3) . . ?
C6 C5 C4 122.0(3) . . ?
O03 C05 H05A 113.2 . . ?
O03 C05 H05B 111.4 . . ?
O03 C05 H05C 108.4 . . ?
H05A C05 H05B 100.0 . . ?
H05A C05 H05C 104.1 . . ?
H05B C05 H05C 119.4 . . ?
N4 C6 C5 108.4(3) . . ?
N4 C6 C7 129.9(3) . . ?
C5 C6 C7 121.7(3) . . ?
C8 C7 C6 124.8(4) . . ?
C11 C7 C6 117.7(3) . . ?
C11 C7 C8 117.5(3) . . ?
C7 C8 H8 120.6 . . ?
C9 C8 C7 118.8(4) . . ?
C9 C8 H8 120.6 . . ?
C8 C9 H9 120.1 . . ?
C8 C9 C10 119.8(4) . . ?
C10 C9 H9 120.1 . . ?
N2 C10 C9 122.6(4) . . ?
N2 C10 H10 118.7 . . ?
C9 C10 H10 118.7 . . ?
N2 C11 C7 122.5(3) . . ?
N2 C11 C12 116.6(3) . . ?
C7 C11 C12 120.8(3) . . ?
N1 C12 C4 122.1(3) . . ?
N1 C12 C11 117.1(3) . . ?
C4 C12 C11 120.8(3) . . ?
N3 C13 C14 123.4(3) . . ?
N4 C13 N3 116.2(3) . . ?
N4 C13 C14 120.4(3) . . ?
N5 C14 C13 114.8(3) . . ?
N5 C14 C15 121.9(4) . . ?
C15 C14 C13 123.2(3) . . ?
C14 C15 H15 120.2 . . ?
C16 C15 C14 119.6(4) . . ?
C16 C15 H15 120.2 . . ?
C15 C16 H16 120.2 . . ?
C15 C16 C17 119.6(4) . . ?
C17 C16 H16 120.2 . . ?
C16 C17 H17 121.6 . . ?
C16 C17 C18 116.7(4) . . ?
C18 C17 H17 121.6 . . ?
N5 C18 Br1 116.3(3) . . ?
N5 C18 C17 125.3(3) . . ?
C17 C18 Br1 118.4(3) . . ?
C20 C19 P1 117.5(3) . . ?
C20 C19 C24 118.2(4) . . ?
C24 C19 P1 124.3(3) . . ?
C19 C20 H20 119.3 . . ?
C19 C20 C21 121.3(5) . . ?
C21 C20 H20 119.3 . . ?
C20 C21 H21 120.4 . . ?
C22 C21 C20 119.3(5) . . ?
C22 C21 H21 120.4 . . ?
C21 C22 H22 119.8 . . ?
C23 C22 C21 120.3(5) . . ?
C23 C22 H22 119.8 . . ?
C22 C23 H23 120.1 . . ?
C22 C23 C24 119.8(4) . . ?
C24 C23 H23 120.1 . . ?
C19 C24 C23 121.0(4) . . ?
C19 C24 H24 119.5 . . ?
C23 C24 H24 119.5 . . ?
C26 C25 P1 117.1(3) . . ?
C30 C25 P1 124.4(3) . . ?
C30 C25 C26 118.4(4) . . ?
C25 C26 H26 119.4 . . ?
C27 C26 C25 121.1(4) . . ?
C27 C26 H26 119.4 . . ?
C26 C27 H27 120.2 . . ?
C28 C27 C26 119.5(5) . . ?
C28 C27 H27 120.2 . . ?
C27 C28 H28 120.1 . . ?
C29 C28 C27 119.8(5) . . ?
C29 C28 H28 120.1 . . ?
C28 C29 H29 119.4 . . ?
C28 C29 C30 121.1(5) . . ?
C30 C29 H29 119.4 . . ?
C25 C30 H30 120.0 . . ?
C29 C30 C25 120.0(4) . . ?
C29 C30 H30 120.0 . . ?
C32 C31 P1 123.7(3) . . ?
C32 C31 C36 116.8(4) . . ?
C36 C31 P1 119.2(3) . . ?
C31 C32 H32 119.5 . . ?
C33 C32 C31 121.0(4) . . ?
C33 C32 H32 119.5 . . ?
C32 C33 H33 119.7 . . ?
C32 C33 C34 120.7(4) . . ?
C34 C33 H33 119.7 . . ?
C33 C34 H34 119.6 . . ?
C33 C34 C35 120.8(4) . . ?
C35 C34 H34 119.6 . . ?
C34 C35 C37 124.7(4) . . ?
C36 C35 C34 117.2(4) . . ?
C36 C35 C37 118.1(4) . . ?
O1 C36 C31 116.5(3) . . ?
O1 C36 C35 119.9(4) . . ?
C35 C36 C31 123.6(4) . . ?
C35 C37 C38 108.0(4) . . ?
C35 C37 C39 111.6(3) . . ?
C35 C37 C40 107.3(3) . . ?
C39 C37 C38 109.1(3) . . ?
C40 C37 C38 108.3(3) . . ?
C40 C37 C39 112.3(4) . . ?
C37 C38 H38A 109.5 . . ?
C37 C38 H38B 109.5 . . ?
C37 C38 H38C 109.5 . . ?
H38A C38 H38B 109.5 . . ?
H38A C38 H38C 109.5 . . ?
H38B C38 H38C 109.5 . . ?
C37 C39 H39A 109.5 . . ?
C37 C39 H39B 109.5 . . ?
C37 C39 H39C 109.5 . . ?
H39A C39 H39B 109.5 . . ?
H39A C39 H39C 109.5 . . ?
H39B C39 H39C 109.5 . . ?
C41 C40 C37 125.2(4) . . ?
C45 C40 C37 117.9(4) . . ?
C45 C40 C41 116.8(4) . . ?
C40 C41 H41 119.7 . . ?
C42 C41 C40 120.6(4) . . ?
C42 C41 H41 119.7 . . ?
C41 C42 H42 119.2 . . ?
C41 C42 C43 121.7(4) . . ?
C43 C42 H42 119.2 . . ?
C42 C43 H43 120.2 . . ?
C42 C43 C44 119.5(4) . . ?
C44 C43 H43 120.2 . . ?
C43 C44 P2 126.0(3) . . ?
C45 C44 P2 116.6(3) . . ?
C45 C44 C43 117.1(4) . . ?
O1 C45 C44 115.7(3) . . ?
C40 C45 O1 120.0(3) . . ?
C40 C45 C44 124.2(4) . . ?
C47 C46 P2 121.6(4) . . ?
C51 C46 P2 118.8(3) . . ?
C51 C46 C47 119.6(4) . . ?
C46 C47 H47 120.0 . . ?
C48 C47 C46 120.1(5) . . ?
C48 C47 H47 120.0 . . ?
C47 C48 H48 120.1 . . ?
C49 C48 C47 119.8(5) . . ?
C49 C48 H48 120.1 . . ?
C48 C49 H49 119.9 . . ?
C48 C49 C50 120.2(5) . . ?
C50 C49 H49 119.9 . . ?
C49 C50 H50 120.2 . . ?
C51 C50 C49 119.5(5) . . ?
C51 C50 H50 120.2 . . ?
C46 C51 H51 119.6 . . ?
C50 C51 C46 120.7(5) . . ?
C50 C51 H51 119.6 . . ?
C53 C52 P2 117.5(3) . . ?
C57 C52 P2 122.3(4) . . ?
C57 C52 C53 119.5(4) . . ?
C52 C53 H53 120.0 . . ?
C54 C53 C52 120.1(4) . . ?
C54 C53 H53 120.0 . . ?
C53 C54 H54 119.6 . . ?
C55 C54 C53 120.7(5) . . ?
C55 C54 H54 119.6 . . ?
C54 C55 H55 120.2 . . ?
C56 C55 C54 119.5(4) . . ?
C56 C55 H55 120.2 . . ?
C55 C56 H56 119.7 . . ?
C55 C56 C57 120.7(5) . . ?
C57 C56 H56 119.7 . . ?
C52 C57 C56 119.5(5) . . ?
C52 C57 H57 120.2 . . ?
C56 C57 H57 120.2 . . ?
C59 C58 P3 117.8(3) . . ?
C63 C58 P3 123.3(3) . . ?
C63 C58 C59 118.9(4) . . ?
C58 C59 H59 120.1 . . ?
C60 C59 C58 119.8(4) . . ?
C60 C59 H59 120.1 . . ?
C59 C60 H60 119.6 . . ?
C61 C60 C59 120.9(4) . . ?
C61 C60 H60 119.6 . . ?
C60 C61 H61 119.9 . . ?
C60 C61 C62 120.2(4) . . ?
C62 C61 H61 119.9 . . ?
C61 C62 H62 120.2 . . ?
C63 C62 C61 119.6(4) . . ?
C63 C62 H62 120.2 . . ?
C58 C63 H63 119.7 . . ?
C62 C63 C58 120.6(4) . . ?
C62 C63 H63 119.7 . . ?
C65 C64 P3 123.7(3) . . ?
C65 C64 C69 119.0(4) . . ?
C69 C64 P3 117.1(3) . . ?
C64 C65 H65 120.0 . . ?
C66 C65 C64 119.9(4) . . ?
C66 C65 H65 120.0 . . ?
C65 C66 H66 119.6 . . ?
C67 C66 C65 120.8(4) . . ?
C67 C66 H66 119.6 . . ?
C66 C67 H67 120.1 . . ?
C68 C67 C66 119.8(4) . . ?
C68 C67 H67 120.1 . . ?
C67 C68 H68 119.9 . . ?
C67 C68 C69 120.2(5) . . ?
C69 C68 H68 119.9 . . ?
C64 C69 C68 120.2(4) . . ?
C64 C69 H69 119.9 . . ?
C68 C69 H69 119.9 . . ?
C71 C70 P3 123.9(3) . . ?
C75 C70 P3 118.6(3) . . ?
C75 C70 C71 117.0(3) . . ?
C70 C71 H71 120.1 . . ?
C72 C71 C70 119.8(4) . . ?
C72 C71 H71 120.1 . . ?
C71 C72 H72 119.3 . . ?
C73 C72 C71 121.5(4) . . ?
C73 C72 H72 119.3 . . ?
C72 C73 H73 119.9 . . ?
C72 C73 C74 120.1(4) . . ?
C74 C73 H73 119.9 . . ?
C73 C74 C76 124.7(4) . . ?
C75 C74 C73 117.1(4) . . ?
C75 C74 C76 118.1(4) . . ?
C70 C75 O2 116.2(3) . . ?
C74 C75 O2 119.3(3) . . ?
C74 C75 C70 124.4(4) . . ?
C74 C76 C77 107.2(3) . . ?
C78 C76 C74 112.4(4) . . ?
C78 C76 C77 109.5(4) . . ?
C78 C76 C79 112.2(4) . . ?
C79 C76 C74 106.1(3) . . ?
C79 C76 C77 109.2(4) . . ?
C76 C77 H77A 109.5 . . ?
C76 C77 H77B 109.5 . . ?
C76 C77 H77C 109.5 . . ?
H77A C77 H77B 109.5 . . ?
H77A C77 H77C 109.5 . . ?
H77B C77 H77C 109.5 . . ?
C76 C78 H78A 109.5 . . ?
C76 C78 H78B 109.5 . . ?
C76 C78 H78C 109.5 . . ?
H78A C78 H78B 109.5 . . ?
H78A C78 H78C 109.5 . . ?
H78B C78 H78C 109.5 . . ?
C80 C79 C76 124.9(3) . . ?
C80 C79 C84 117.1(4) . . ?
C84 C79 C76 118.0(4) . . ?
C79 C80 H80 119.7 . . ?
C81 C80 C79 120.7(4) . . ?
C81 C80 H80 119.7 . . ?
C80 C81 H81 119.6 . . ?
C82 C81 C80 120.7(4) . . ?
C82 C81 H81 119.6 . . ?
C81 C82 H82 119.5 . . ?
C81 C82 C83 121.0(4) . . ?
C83 C82 H82 119.5 . . ?
C82 C83 P4 124.1(3) . . ?
C84 C83 P4 119.0(3) . . ?
C84 C83 C82 116.9(3) . . ?
O2 C84 C79 119.2(3) . . ?
O2 C84 C83 117.2(3) . . ?
C79 C84 C83 123.5(4) . . ?
C86 C85 P4 117.5(3) . . ?
C90 C85 P4 123.2(3) . . ?
C90 C85 C86 119.1(4) . . ?
C85 C86 H86 120.0 . . ?
C87 C86 C85 120.0(4) . . ?
C87 C86 H86 120.0 . . ?
C86 C87 H87 119.5 . . ?
C88 C87 C86 121.0(4) . . ?
C88 C87 H87 119.5 . . ?
C87 C88 H88 120.5 . . ?
C87 C88 C89 119.0(4) . . ?
C89 C88 H88 120.5 . . ?
C88 C89 H89 119.6 . . ?
C90 C89 C88 120.7(4) . . ?
C90 C89 H89 119.6 . . ?
C85 C90 H90 120.0 . . ?
C89 C90 C85 120.1(4) . . ?
C89 C90 H90 120.0 . . ?
C92 C91 P4 121.3(3) . . ?
C96 C91 P4 120.0(3) . . ?
C96 C91 C92 118.1(4) . . ?
C91 C92 H92 119.3 . . ?
C93 C92 C91 121.3(5) . . ?
C93 C92 H92 119.3 . . ?
C92 C93 H93 120.2 . . ?
C92 C93 C94 119.7(5) . . ?
C94 C93 H93 120.2 . . ?
C93 C94 H94 120.1 . . ?
C95 C94 C93 119.8(4) . . ?
C95 C94 H94 120.1 . . ?
C94 C95 H95 120.0 . . ?
C94 C95 C96 119.9(4) . . ?
C96 C95 H95 120.0 . . ?
C91 C96 H96 119.4 . . ?
C95 C96 C91 121.1(4) . . ?
C95 C96 H96 119.4 . . ?

loop_
_geom_bond_atom_site_label_1
_geom_bond_atom_site_label_2
_geom_bond_distance
_geom_bond_site_symmetry_2
_geom_bond_publ_flag
Br1 C18 1.895(4) . ?
Cu1 P1 2.2220(11) . ?
Cu1 P2 2.2562(11) . ?
Cu1 N1 2.069(3) . ?
Cu1 N2 2.067(3) . ?
Cu2 P3 2.2469(10) . ?
Cu2 P4 2.2781(11) . ?
Cu2 N4 2.044(3) . ?
Cu2 N5 2.178(3) . ?
Cl1 O01B 1.426(3) . ?
Cl1 O01E 1.429(3) . ?
Cl1 O03O 1.432(4) . ?
Cl1 O014 1.432(3) . ?
Cl2 C01 1.758(9) . ?
Cl3 C01 1.741(9) . ?
Cl4 C02 1.748(7) . ?
Cl5 C02 1.705(6) . ?
P1 C19 1.834(4) . ?
P1 C25 1.823(4) . ?
P1 C31 1.834(4) . ?
P2 C44 1.826(4) . ?
P2 C46 1.827(4) . ?
P2 C52 1.826(4) . ?
P3 C58 1.819(4) . ?
P3 C64 1.839(4) . ?
P3 C70 1.843(4) . ?
P4 C83 1.838(4) . ?
P4 C85 1.837(4) . ?
P4 C91 1.840(4) . ?
O1 C36 1.376(4) . ?
O1 C45 1.397(5) . ?
O2 C75 1.396(5) . ?
O2 C84 1.385(5) . ?
O03 H03 0.8400 . ?
O03 C05 1.375(8) . ?
N1 C1 1.329(5) . ?
N1 C12 1.356(5) . ?
N2 C10 1.309(5) . ?
N2 C11 1.358(5) . ?
N3 C5 1.369(5) . ?
N3 C13 1.361(5) . ?
N4 C6 1.377(5) . ?
N4 C13 1.348(5) . ?
N5 C14 1.348(5) . ?
N5 C18 1.329(5) . ?
C1 H1 0.9500 . ?
C1 C2 1.400(6) . ?
C01 H01A 0.9900 . ?
C01 H01B 0.9900 . ?
C2 H2 0.9500 . ?
C2 C3 1.357(6) . ?
C02 H02A 0.9900 . ?
C02 H02B 0.9900 . ?
C3 H3 0.9500 . ?
C3 C4 1.394(5) . ?
C4 C5 1.434(5) . ?
C4 C12 1.427(5) . ?
C5 C6 1.395(5) . ?
C05 H05A 1.0929 . ?
C05 H05B 1.1055 . ?
C05 H05C 1.0796 . ?
C6 C7 1.433(5) . ?
C7 C8 1.408(5) . ?
C7 C11 1.403(5) . ?
C8 H8 0.9500 . ?
C8 C9 1.371(6) . ?
C9 H9 0.9500 . ?
C9 C10 1.398(6) . ?
C10 H10 0.9500 . ?
C11 C12 1.457(5) . ?
C13 C14 1.460(5) . ?
C14 C15 1.387(5) . ?
C15 H15 0.9500 . ?
C15 C16 1.376(6) . ?
C16 H16 0.9500 . ?
C16 C17 1.379(6) . ?
C17 H17 0.9500 . ?
C17 C18 1.389(5) . ?
C19 C20 1.369(7) . ?
C19 C24 1.376(6) . ?
C20 H20 0.9500 . ?
C20 C21 1.383(8) . ?
C21 H21 0.9500 . ?
C21 C22 1.374(8) . ?
C22 H22 0.9500 . ?
C22 C23 1.357(7) . ?
C23 H23 0.9500 . ?
C23 C24 1.384(6) . ?
C24 H24 0.9500 . ?
C25 C26 1.393(6) . ?
C25 C30 1.388(6) . ?
C26 H26 0.9500 . ?
C26 C27 1.378(6) . ?
C27 H27 0.9500 . ?
C27 C28 1.374(8) . ?
C28 H28 0.9500 . ?
C28 C29 1.371(8) . ?
C29 H29 0.9500 . ?
C29 C30 1.374(7) . ?
C30 H30 0.9500 . ?
C31 C32 1.389(6) . ?
C31 C36 1.407(6) . ?
C32 H32 0.9500 . ?
C32 C33 1.382(6) . ?
C33 H33 0.9500 . ?
C33 C34 1.385(7) . ?
C34 H34 0.9500 . ?
C34 C35 1.392(6) . ?
C35 C36 1.388(6) . ?
C35 C37 1.522(6) . ?
C37 C38 1.548(6) . ?
C37 C39 1.545(5) . ?
C37 C40 1.531(6) . ?
C38 H38A 0.9800 . ?
C38 H38B 0.9800 . ?
C38 H38C 0.9800 . ?
C39 H39A 0.9800 . ?
C39 H39B 0.9800 . ?
C39 H39C 0.9800 . ?
C40 C41 1.403(6) . ?
C40 C45 1.376(5) . ?
C41 H41 0.9500 . ?
C41 C42 1.371(6) . ?
C42 H42 0.9500 . ?
C42 C43 1.384(6) . ?
C43 H43 0.9500 . ?
C43 C44 1.403(6) . ?
C44 C45 1.397(5) . ?
C46 C47 1.390(6) . ?
C46 C51 1.384(6) . ?
C47 H47 0.9500 . ?
C47 C48 1.388(7) . ?
C48 H48 0.9500 . ?
C48 C49 1.386(8) . ?
C49 H49 0.9500 . ?
C49 C50 1.391(8) . ?
C50 H50 0.9500 . ?
C50 C51 1.381(7) . ?
C51 H51 0.9500 . ?
C52 C53 1.388(6) . ?
C52 C57 1.384(6) . ?
C53 H53 0.9500 . ?
C53 C54 1.383(6) . ?
C54 H54 0.9500 . ?
C54 C55 1.375(7) . ?
C55 H55 0.9500 . ?
C55 C56 1.370(7) . ?
C56 H56 0.9500 . ?
C56 C57 1.400(6) . ?
C57 H57 0.9500 . ?
C58 C59 1.398(5) . ?
C58 C63 1.393(6) . ?
C59 H59 0.9500 . ?
C59 C60 1.387(6) . ?
C60 H60 0.9500 . ?
C60 C61 1.364(7) . ?
C61 H61 0.9500 . ?
C61 C62 1.389(6) . ?
C62 H62 0.9500 . ?
C62 C63 1.386(6) . ?
C63 H63 0.9500 . ?
C64 C65 1.393(6) . ?
C64 C69 1.394(6) . ?
C65 H65 0.9500 . ?
C65 C66 1.382(6) . ?
C66 H66 0.9500 . ?
C66 C67 1.381(8) . ?
C67 H67 0.9500 . ?
C67 C68 1.370(8) . ?
C68 H68 0.9500 . ?
C68 C69 1.394(6) . ?
C69 H69 0.9500 . ?
C70 C71 1.397(6) . ?
C70 C75 1.391(5) . ?
C71 H71 0.9500 . ?
C71 C72 1.385(6) . ?
C72 H72 0.9500 . ?
C72 C73 1.381(6) . ?
C73 H73 0.9500 . ?
C73 C74 1.395(6) . ?
C74 C75 1.376(5) . ?
C74 C76 1.535(6) . ?
C76 C77 1.541(6) . ?
C76 C78 1.520(6) . ?
C76 C79 1.522(6) . ?
C77 H77A 0.9800 . ?
C77 H77B 0.9800 . ?
C77 H77C 0.9800 . ?
C78 H78A 0.9800 . ?
C78 H78B 0.9800 . ?
C78 H78C 0.9800 . ?
C79 C80 1.396(6) . ?
C79 C84 1.397(5) . ?
C80 H80 0.9500 . ?
C80 C81 1.388(6) . ?
C81 H81 0.9500 . ?
C81 C82 1.376(6) . ?
C82 H82 0.9500 . ?
C82 C83 1.400(6) . ?
C83 C84 1.398(5) . ?
C85 C86 1.396(6) . ?
C85 C90 1.395(6) . ?
C86 H86 0.9500 . ?
C86 C87 1.381(6) . ?
C87 H87 0.9500 . ?
C87 C88 1.376(7) . ?
C88 H88 0.9500 . ?
C88 C89 1.395(7) . ?
C89 H89 0.9500 . ?
C89 C90 1.377(6) . ?
C90 H90 0.9500 . ?
C91 C92 1.386(6) . ?
C91 C96 1.383(6) . ?
C92 H92 0.9500 . ?
C92 C93 1.371(7) . ?
C93 H93 0.9500 . ?
C93 C94 1.389(7) . ?
C94 H94 0.9500 . ?
C94 C95 1.375(7) . ?
C95 H95 0.9500 . ?
C95 C96 1.379(6) . ?
C96 H96 0.9500 . ?

loop_
_geom_torsion_atom_site_label_1
_geom_torsion_atom_site_label_2
_geom_torsion_atom_site_label_3
_geom_torsion_atom_site_label_4
_geom_torsion
_geom_torsion_site_symmetry_1
_geom_torsion_site_symmetry_2
_geom_torsion_site_symmetry_3
_geom_torsion_site_symmetry_4
_geom_torsion_publ_flag
Cu1 P1 C19 C20 -21.2(5) . . . . ?
Cu1 P1 C19 C24 157.3(3) . . . . ?
Cu1 P1 C25 C26 -64.6(3) . . . . ?
Cu1 P1 C25 C30 110.9(3) . . . . ?
Cu1 P1 C31 C32 133.9(3) . . . . ?
Cu1 P1 C31 C36 -39.1(4) . . . . ?
Cu1 P2 C44 C43 -125.4(3) . . . . ?
Cu1 P2 C44 C45 47.9(3) . . . . ?
Cu1 P2 C46 C47 -167.9(3) . . . . ?
Cu1 P2 C46 C51 15.6(4) . . . . ?
Cu1 P2 C52 C53 59.9(3) . . . . ?
Cu1 P2 C52 C57 -110.2(4) . . . . ?
Cu1 N1 C1 C2 -179.9(3) . . . . ?
Cu1 N1 C12 C4 -177.0(3) . . . . ?
Cu1 N1 C12 C11 2.1(4) . . . . ?
Cu1 N2 C10 C9 -169.7(3) . . . . ?
Cu1 N2 C11 C7 173.1(3) . . . . ?
Cu1 N2 C11 C12 -5.6(4) . . . . ?
Cu2 P3 C58 C59 13.2(4) . . . . ?
Cu2 P3 C58 C63 -169.6(3) . . . . ?
Cu2 P3 C64 C65 -104.2(3) . . . . ?
Cu2 P3 C64 C69 70.0(3) . . . . ?
Cu2 P3 C70 C71 -125.1(3) . . . . ?
Cu2 P3 C70 C75 46.6(3) . . . . ?
Cu2 P4 C83 C82 140.1(3) . . . . ?
Cu2 P4 C83 C84 -37.6(4) . . . . ?
Cu2 P4 C85 C86 31.7(4) . . . . ?
Cu2 P4 C85 C90 -152.7(3) . . . . ?
Cu2 P4 C91 C92 93.6(4) . . . . ?
Cu2 P4 C91 C96 -77.9(3) . . . . ?
Cu2 N4 C6 C5 174.7(3) . . . . ?
Cu2 N4 C6 C7 -4.9(7) . . . . ?
Cu2 N4 C13 N3 -176.5(3) . . . . ?
Cu2 N4 C13 C14 3.6(4) . . . . ?
Cu2 N5 C14 C13 2.9(4) . . . . ?
Cu2 N5 C14 C15 -178.9(3) . . . . ?
Cu2 N5 C18 Br1 0.1(5) . . . . ?
Cu2 N5 C18 C17 -179.9(3) . . . . ?
P1 C19 C20 C21 -178.5(6) . . . . ?
P1 C19 C24 C23 179.2(4) . . . . ?
P1 C25 C26 C27 177.6(4) . . . . ?
P1 C25 C30 C29 -176.4(3) . . . . ?
P1 C31 C32 C33 -171.8(4) . . . . ?
P1 C31 C36 O1 -9.4(5) . . . . ?
P1 C31 C36 C35 171.3(3) . . . . ?
P2 C44 C45 O1 6.5(4) . . . . ?
P2 C44 C45 C40 -174.9(3) . . . . ?
P2 C46 C47 C48 -173.8(4) . . . . ?
P2 C46 C51 C50 175.9(4) . . . . ?
P2 C52 C53 C54 -171.7(3) . . . . ?
P2 C52 C57 C56 170.4(3) . . . . ?
P3 C58 C59 C60 175.0(3) . . . . ?
P3 C58 C63 C62 -174.2(3) . . . . ?
P3 C64 C65 C66 172.7(3) . . . . ?
P3 C64 C69 C68 -173.2(3) . . . . ?
P3 C70 C71 C72 171.9(4) . . . . ?
P3 C70 C75 O2 2.3(5) . . . . ?
P3 C70 C75 C74 -174.9(3) . . . . ?
P4 C83 C84 O2 -5.5(5) . . . . ?
P4 C83 C84 C79 174.9(3) . . . . ?
P4 C85 C86 C87 175.1(3) . . . . ?
P4 C85 C90 C89 -175.5(3) . . . . ?
P4 C91 C92 C93 -175.5(5) . . . . ?
P4 C91 C96 C95 174.5(3) . . . . ?
N1 C1 C2 C3 -3.2(7) . . . . ?
N2 C11 C12 N1 2.4(5) . . . . ?
N2 C11 C12 C4 -178.5(3) . . . . ?
N3 C5 C6 N4 -0.7(4) . . . . ?
N3 C5 C6 C7 178.9(3) . . . . ?
N3 C13 C14 N5 175.6(3) . . . . ?
N3 C13 C14 C15 -2.6(6) . . . . ?
N4 C6 C7 C8 3.0(7) . . . . ?
N4 C6 C7 C11 -176.9(4) . . . . ?
N4 C13 C14 N5 -4.5(5) . . . . ?
N4 C13 C14 C15 177.3(4) . . . . ?
N5 C14 C15 C16 -1.9(6) . . . . ?
C1 N1 C12 C4 1.7(5) . . . . ?
C1 N1 C12 C11 -179.2(3) . . . . ?
C1 C2 C3 C4 1.2(6) . . . . ?
C2 C3 C4 C5 -179.5(4) . . . . ?
C2 C3 C4 C12 1.9(6) . . . . ?
C3 C4 C5 N3 1.0(7) . . . . ?
C3 C4 C5 C6 -177.6(4) . . . . ?
C3 C4 C12 N1 -3.5(5) . . . . ?
C3 C4 C12 C11 177.5(3) . . . . ?
C4 C5 C6 N4 178.1(3) . . . . ?
C4 C5 C6 C7 -2.3(6) . . . . ?
C5 N3 C13 N4 -0.1(4) . . . . ?
C5 N3 C13 C14 179.8(4) . . . . ?
C5 C4 C12 N1 177.8(3) . . . . ?
C5 C4 C12 C11 -1.3(5) . . . . ?
C5 C6 C7 C8 -176.5(4) . . . . ?
C5 C6 C7 C11 3.6(6) . . . . ?
C6 N4 C13 N3 -0.2(4) . . . . ?
C6 N4 C13 C14 179.8(3) . . . . ?
C6 C7 C8 C9 -178.7(4) . . . . ?
C6 C7 C11 N2 177.5(3) . . . . ?
C6 C7 C11 C12 -3.8(5) . . . . ?
C7 C8 C9 C10 0.6(6) . . . . ?
C7 C11 C12 N1 -176.3(3) . . . . ?
C7 C11 C12 C4 2.8(5) . . . . ?
C8 C7 C11 N2 -2.3(6) . . . . ?
C8 C7 C11 C12 176.3(3) . . . . ?
C8 C9 C10 N2 -1.5(7) . . . . ?
C10 N2 C11 C7 1.6(6) . . . . ?
C10 N2 C11 C12 -177.1(3) . . . . ?
C11 N2 C10 C9 0.4(6) . . . . ?
C11 C7 C8 C9 1.2(6) . . . . ?
C12 N1 C1 C2 1.7(6) . . . . ?
C12 C4 C5 N3 179.6(4) . . . . ?
C12 C4 C5 C6 1.0(5) . . . . ?
C13 N3 C5 C4 -178.2(4) . . . . ?
C13 N3 C5 C6 0.5(4) . . . . ?
C13 N4 C6 C5 0.5(4) . . . . ?
C13 N4 C6 C7 -179.0(4) . . . . ?
C13 C14 C15 C16 176.2(4) . . . . ?
C14 N5 C18 Br1 -179.4(3) . . . . ?
C14 N5 C18 C17 0.7(6) . . . . ?
C14 C15 C16 C17 1.9(7) . . . . ?
C15 C16 C17 C18 -0.6(7) . . . . ?
C16 C17 C18 Br1 179.3(3) . . . . ?
C16 C17 C18 N5 -0.8(6) . . . . ?
C18 N5 C14 C13 -177.6(3) . . . . ?
C18 N5 C14 C15 0.6(5) . . . . ?
C19 P1 C25 C26 60.9(3) . . . . ?
C19 P1 C25 C30 -123.6(4) . . . . ?
C19 P1 C31 C32 9.7(4) . . . . ?
C19 P1 C31 C36 -163.3(3) . . . . ?
C19 C20 C21 C22 -0.9(12) . . . . ?
C20 C19 C24 C23 -2.2(7) . . . . ?
C20 C21 C22 C23 -1.8(11) . . . . ?
C21 C22 C23 C24 2.4(9) . . . . ?
C22 C23 C24 C19 -0.4(7) . . . . ?
C24 C19 C20 C21 2.9(10) . . . . ?
C25 P1 C19 C20 -147.7(4) . . . . ?
C25 P1 C19 C24 30.8(4) . . . . ?
C25 P1 C31 C32 -98.1(4) . . . . ?
C25 P1 C31 C36 88.9(3) . . . . ?
C25 C26 C27 C28 -0.7(7) . . . . ?
C26 C25 C30 C29 -0.9(6) . . . . ?
C26 C27 C28 C29 -1.4(8) . . . . ?
C27 C28 C29 C30 2.3(8) . . . . ?
C28 C29 C30 C25 -1.1(7) . . . . ?
C30 C25 C26 C27 1.8(6) . . . . ?
C31 P1 C19 C20 102.9(5) . . . . ?
C31 P1 C19 C24 -78.5(4) . . . . ?
C31 P1 C25 C26 168.2(3) . . . . ?
C31 P1 C25 C30 -16.3(4) . . . . ?
C31 C32 C33 C34 0.9(8) . . . . ?
C32 C31 C36 O1 177.1(4) . . . . ?
C32 C31 C36 C35 -2.1(6) . . . . ?
C32 C33 C34 C35 -2.6(8) . . . . ?
C33 C34 C35 C36 1.9(7) . . . . ?
C33 C34 C35 C37 -177.7(5) . . . . ?
C34 C35 C36 O1 -178.7(4) . . . . ?
C34 C35 C36 C31 0.5(6) . . . . ?
C34 C35 C37 C38 97.7(5) . . . . ?
C34 C35 C37 C39 -22.3(6) . . . . ?
C34 C35 C37 C40 -145.7(4) . . . . ?
C35 C37 C40 C41 146.3(4) . . . . ?
C35 C37 C40 C45 -36.4(5) . . . . ?
C36 O1 C45 C40 36.4(5) . . . . ?
C36 O1 C45 C44 -144.9(3) . . . . ?
C36 C31 C32 C33 1.4(7) . . . . ?
C36 C35 C37 C38 -81.9(4) . . . . ?
C36 C35 C37 C39 158.1(4) . . . . ?
C36 C35 C37 C40 34.7(5) . . . . ?
C37 C35 C36 O1 0.9(6) . . . . ?
C37 C35 C36 C31 -179.8(4) . . . . ?
C37 C40 C41 C42 176.2(4) . . . . ?
C37 C40 C45 O1 2.8(5) . . . . ?
C37 C40 C45 C44 -175.8(4) . . . . ?
C38 C37 C40 C41 -97.4(5) . . . . ?
C38 C37 C40 C45 79.9(4) . . . . ?
C39 C37 C40 C41 23.2(6) . . . . ?
C39 C37 C40 C45 -159.5(4) . . . . ?
C40 C41 C42 C43 -0.2(7) . . . . ?
C41 C40 C45 O1 -179.7(3) . . . . ?
C41 C40 C45 C44 1.7(6) . . . . ?
C41 C42 C43 C44 1.0(6) . . . . ?
C42 C43 C44 P2 172.8(3) . . . . ?
C42 C43 C44 C45 -0.4(6) . . . . ?
C43 C44 C45 O1 -179.6(3) . . . . ?
C43 C44 C45 C40 -1.0(6) . . . . ?
C44 P2 C46 C47 -40.2(4) . . . . ?
C44 P2 C46 C51 143.3(3) . . . . ?
C44 P2 C52 C53 -61.9(4) . . . . ?
C44 P2 C52 C57 128.0(4) . . . . ?
C45 O1 C36 C31 142.4(3) . . . . ?
C45 O1 C36 C35 -38.3(5) . . . . ?
C45 C40 C41 C42 -1.1(6) . . . . ?
C46 P2 C44 C43 102.7(4) . . . . ?
C46 P2 C44 C45 -84.0(3) . . . . ?
C46 P2 C52 C53 -171.2(3) . . . . ?
C46 P2 C52 C57 18.7(4) . . . . ?
C46 C47 C48 C49 -3.2(8) . . . . ?
C47 C46 C51 C50 -0.7(7) . . . . ?
C47 C48 C49 C50 1.8(8) . . . . ?
C48 C49 C50 C51 0.2(8) . . . . ?
C49 C50 C51 C46 -0.7(7) . . . . ?
C51 C46 C47 C48 2.7(7) . . . . ?
C52 P2 C44 C43 -6.2(4) . . . . ?
C52 P2 C44 C45 167.1(3) . . . . ?
C52 P2 C46 C47 70.2(4) . . . . ?
C52 P2 C46 C51 -106.2(4) . . . . ?
C52 C53 C54 C55 1.0(7) . . . . ?
C53 C52 C57 C56 0.5(7) . . . . ?
C53 C54 C55 C56 0.3(7) . . . . ?
C54 C55 C56 C57 -1.1(7) . . . . ?
C55 C56 C57 C52 0.8(7) . . . . ?
C57 C52 C53 C54 -1.4(6) . . . . ?
C58 P3 C64 C65 128.9(4) . . . . ?
C58 P3 C64 C69 -56.9(3) . . . . ?
C58 P3 C70 C71 2.1(4) . . . . ?
C58 P3 C70 C75 173.8(3) . . . . ?
C58 C59 C60 C61 0.3(7) . . . . ?
C59 C58 C63 C62 2.9(6) . . . . ?
C59 C60 C61 C62 0.8(7) . . . . ?
C60 C61 C62 C63 -0.1(7) . . . . ?
C61 C62 C63 C58 -1.8(6) . . . . ?
C63 C58 C59 C60 -2.2(6) . . . . ?
C64 P3 C58 C59 138.6(3) . . . . ?
C64 P3 C58 C63 -44.2(4) . . . . ?
C64 P3 C70 C71 109.3(4) . . . . ?
C64 P3 C70 C75 -79.0(3) . . . . ?
C64 C65 C66 C67 0.5(7) . . . . ?
C65 C64 C69 C68 1.3(6) . . . . ?
C65 C66 C67 C68 0.5(7) . . . . ?
C66 C67 C68 C69 -0.6(7) . . . . ?
C67 C68 C69 C64 -0.3(6) . . . . ?
C69 C64 C65 C66 -1.4(6) . . . . ?
C70 P3 C58 C59 -113.2(3) . . . . ?
C70 P3 C58 C63 64.0(4) . . . . ?
C70 P3 C64 C65 22.1(4) . . . . ?
C70 P3 C64 C69 -163.7(3) . . . . ?
C70 C71 C72 C73 1.6(7) . . . . ?
C71 C70 C75 O2 174.6(3) . . . . ?
C71 C70 C75 C74 -2.6(6) . . . . ?
C71 C72 C73 C74 -0.9(7) . . . . ?
C72 C73 C74 C75 -1.4(6) . . . . ?
C72 C73 C74 C76 176.6(4) . . . . ?
C73 C74 C75 O2 -173.8(4) . . . . ?
C73 C74 C75 C70 3.3(6) . . . . ?
C73 C74 C76 C77 -102.6(5) . . . . ?
C73 C74 C76 C78 17.7(6) . . . . ?
C73 C74 C76 C79 140.8(4) . . . . ?
C74 C76 C79 C80 -145.0(4) . . . . ?
C74 C76 C79 C84 36.0(5) . . . . ?
C75 O2 C84 C79 -39.6(5) . . . . ?
C75 O2 C84 C83 140.7(3) . . . . ?
C75 C70 C71 C72 0.0(6) . . . . ?
C75 C74 C76 C77 75.3(4) . . . . ?
C75 C74 C76 C78 -164.3(4) . . . . ?
C75 C74 C76 C79 -41.2(5) . . . . ?
C76 C74 C75 O2 8.1(5) . . . . ?
C76 C74 C75 C70 -174.9(4) . . . . ?
C76 C79 C80 C81 -178.2(4) . . . . ?
C76 C79 C84 O2 1.9(5) . . . . ?
C76 C79 C84 C83 -178.5(4) . . . . ?
C77 C76 C79 C80 99.8(5) . . . . ?
C77 C76 C79 C84 -79.2(4) . . . . ?
C78 C76 C79 C80 -21.8(6) . . . . ?
C78 C76 C79 C84 159.2(4) . . . . ?
C79 C80 C81 C82 -3.3(7) . . . . ?
C80 C79 C84 O2 -177.2(3) . . . . ?
C80 C79 C84 C83 2.5(6) . . . . ?
C80 C81 C82 C83 2.6(7) . . . . ?
C81 C82 C83 P4 -177.4(4) . . . . ?
C81 C82 C83 C84 0.4(6) . . . . ?
C82 C83 C84 O2 176.6(3) . . . . ?
C82 C83 C84 C79 -3.1(6) . . . . ?
C83 P4 C85 C86 -98.9(3) . . . . ?
C83 P4 C85 C90 76.6(4) . . . . ?
C83 P4 C91 C92 -140.5(4) . . . . ?
C83 P4 C91 C96 48.0(4) . . . . ?
C84 O2 C75 C70 -143.0(3) . . . . ?
C84 O2 C75 C74 34.3(5) . . . . ?
C84 C79 C80 C81 0.8(6) . . . . ?
C85 P4 C83 C82 -87.5(4) . . . . ?
C85 P4 C83 C84 94.7(3) . . . . ?
C85 P4 C91 C92 -36.0(4) . . . . ?
C85 P4 C91 C96 152.5(3) . . . . ?
C85 C86 C87 C88 0.9(7) . . . . ?
C86 C85 C90 C89 0.0(6) . . . . ?
C86 C87 C88 C89 -0.5(7) . . . . ?
C87 C88 C89 C90 -0.2(7) . . . . ?
C88 C89 C90 C85 0.5(7) . . . . ?
C90 C85 C86 C87 -0.7(6) . . . . ?
C91 P4 C83 C82 21.2(4) . . . . ?
C91 P4 C83 C84 -156.6(3) . . . . ?
C91 P4 C85 C86 153.0(3) . . . . ?
C91 P4 C85 C90 -31.4(4) . . . . ?
C91 C92 C93 C94 2.2(9) . . . . ?
C92 C91 C96 C95 2.7(6) . . . . ?
C92 C93 C94 C95 0.5(9) . . . . ?
C93 C94 C95 C96 -1.6(8) . . . . ?
C94 C95 C96 C91 -0.1(7) . . . . ?
C96 C91 C92 C93 -3.8(8) . . . . ?

loop_
_platon_squeeze_void_nr
_platon_squeeze_void_average_x
_platon_squeeze_void_average_y
_platon_squeeze_void_average_z
_platon_squeeze_void_volume
_platon_squeeze_void_count_electrons
_platon_squeeze_void_content
1 0.622 0.001 0.052 163 46 ' '
2 0.622 -0.002 0.552 164 46 ' '

loop_
_twin_individual_id
_twin_individual_mass_fraction_refined
1 0.980(8)
2 0.020(8)
